data_7241519
loop_
_publ_author_name
'Bodart, Laurie'
'Prinzo, Maria'
'Derlet, Am\'elie'
'Tumanov, Nikolay'
'Wouters, Johan'

_publ_section_title
;
 Taking advantage of solvate formation to modulate drug--drug ratio in
 clofaziminium diclofenac salts
;
_journal_issue 1
_journal_name_full CrystEngComm
_journal_page_first 185
_journal_page_last 201
_journal_paper_doi 10.1039/D0CE01400A
_journal_volume 23
_journal_year 2021
_chemical_formula_moiety
;
C27 H23 Cl2 N4, C14 H10 Cl2 N O2, C2 H3 N, 2(H2 O)
;
_chemical_formula_sum 'C43 H40 Cl4 N6 O4'
_chemical_formula_weight 846.61
_chemical_name_systematic
;
N-[(2E)-10-(4-chlorophenyl)-3-[(4-chlorophenyl)amino]-2,10-
dihydrophenazin-2-ylidene] propan-2-aminium acetonitrile 
2-{2-[(2,6-dichlorophenyl)amino]phenyl}acetate 
dihydrate
;
_space_group_crystal_system triclinic
_space_group_IT_number 2
_space_group_name_Hall '-P 1'
_space_group_name_H-M_alt 'P -1'
_atom_sites_solution_hydrogens mixed
_atom_sites_solution_primary dual
_atom_sites_solution_secondary dual
_audit_creation_method SHELXL-2016/6
_audit_update_record
;
2020-09-17 deposited with the CCDC.	2020-11-20 downloaded from the CCDC.
;
_cell_angle_alpha 103.558(2)
_cell_angle_beta 90.461(2)
_cell_angle_gamma 105.250(2)
_cell_formula_units_Z 2
_cell_length_a 11.6515(3)
_cell_length_b 11.7149(3)
_cell_length_c 16.0793(4)
_cell_measurement_reflns_used 13996
_cell_measurement_temperature 100(2)
_cell_measurement_theta_max 66.9670
_cell_measurement_theta_min 2.8140
_cell_volume 2052.78(9)
_computing_cell_refinement 'CrysAlisPro 1.171.40.16b (Rigaku OD, 2018)'
_computing_data_collection 'CrysAlisPro 1.171.40.16b (Rigaku OD, 2018)'
_computing_data_reduction 'CrysAlisPro 1.171.40.16b (Rigaku OD, 2018)'
_computing_structure_refinement 'SHELXL-2016/6 (Sheldrick, 2016)'
_computing_structure_solution 'SHELXT 2014/5 (Sheldrick, 2014)'
_diffrn_ambient_temperature 100(2)
_diffrn_detector_area_resol_mean 5.1856
_diffrn_measured_fraction_theta_full 0.985
_diffrn_measured_fraction_theta_max 0.985
_diffrn_measurement_device 'four-circle diffractometer'
_diffrn_measurement_device_type 'Xcalibur, Ruby, Gemini ultra'
_diffrn_measurement_method '\w scans'
_diffrn_radiation_type CuK\a
_diffrn_radiation_wavelength 1.54184
_diffrn_reflns_av_R_equivalents 0.0194
_diffrn_reflns_av_unetI/netI 0.0197
_diffrn_reflns_Laue_measured_fraction_full 0.985
_diffrn_reflns_Laue_measured_fraction_max 0.985
_diffrn_reflns_limit_h_max 13
_diffrn_reflns_limit_h_min -13
_diffrn_reflns_limit_k_max 13
_diffrn_reflns_limit_k_min -13
_diffrn_reflns_limit_l_max 18
_diffrn_reflns_limit_l_min -19
_diffrn_reflns_number 18621
_diffrn_reflns_point_group_measured_fraction_full 0.985
_diffrn_reflns_point_group_measured_fraction_max 0.985
_diffrn_reflns_theta_full 67.065
_diffrn_reflns_theta_max 67.065
_diffrn_reflns_theta_min 2.835
_diffrn_source 'fine-focus sealed X-ray tube'
_diffrn_source_type 'Enhance Ultra (Cu) X-ray Source'
_exptl_absorpt_coefficient_mu 3.031
_exptl_absorpt_correction_T_max 0.628
_exptl_absorpt_correction_T_min 0.360
_exptl_absorpt_correction_type analytical
_exptl_absorpt_process_details
;
CrysAlisPro 1.171.40.16b (Rigaku Oxford Diffraction, 2018)
Analytical numeric absorption correction using a multifaceted crystal
			model based on expressions derived by R.C. Clark & J.S. Reid.
(Clark, R. C. & Reid, J. S. (1995). Acta Cryst. A51, 887-897)
Empirical absorption correction using spherical harmonics,
 implemented in SCALE3 ABSPACK scaling algorithm.
;
_exptl_crystal_colour 'Metallic dark red'
_exptl_crystal_density_diffrn 1.370
_exptl_crystal_description Plate
_exptl_crystal_F_000 880
_exptl_crystal_size_max 0.650
_exptl_crystal_size_mid 0.340
_exptl_crystal_size_min 0.200
_refine_diff_density_max 0.515
_refine_diff_density_min -0.411
_refine_diff_density_rms 0.039
_refine_ls_extinction_method none
_refine_ls_goodness_of_fit_ref 1.032
_refine_ls_hydrogen_treatment mixed
_refine_ls_matrix_type full
_refine_ls_number_parameters 538
_refine_ls_number_reflns 7196
_refine_ls_number_restraints 0
_refine_ls_restrained_S_all 1.032
_refine_ls_R_factor_all 0.0320
_refine_ls_R_factor_gt 0.0312
_refine_ls_shift/su_max 0.001
_refine_ls_shift/su_mean 0.000
_refine_ls_structure_factor_coef Fsqd
_refine_ls_weighting_details 'w=1/[\s^2^(Fo^2^)+(0.0403P)^2^+0.8440P] where P=(Fo^2^+2Fc^2^)/3'
_refine_ls_weighting_scheme calc
_refine_ls_wR_factor_gt 0.0795
_refine_ls_wR_factor_ref 0.0802
_reflns_Friedel_coverage 0.000
_reflns_number_gt 6969
_reflns_number_total 7196
_reflns_threshold_expression 'I > 2\s(I)'
_cod_data_source_file d0ce01400a2.cif
_cod_data_source_block lb0517_CFZ-DCF_in_MeCN
_cod_depositor_comments 'Adding full bibliography for 7241513--7241524.cif.'
_cod_database_code 7241519
_shelx_shelxl_version_number 2016/6
_shelx_space_group_comment
;
The symmetry employed for this shelxl refinement is uniquely defined
by the following loop, which should always be used as a source of
symmetry information in preference to the above space-group names.
They are only intended as comments.
;
_shelx_estimated_absorpt_t_min 0.243
_shelx_estimated_absorpt_t_max 0.582

loop_
_space_group_symop_operation_xyz
'x, y, z'
'-x, -y, -z'

loop_
_atom_site_label
_atom_site_type_symbol
_atom_site_fract_x
_atom_site_fract_y
_atom_site_fract_z
_atom_site_U_iso_or_equiv
_atom_site_adp_type
_atom_site_occupancy
_atom_site_site_symmetry_order
_atom_site_calc_flag
_atom_site_refinement_flags_posn
_atom_site_refinement_flags_adp
_atom_site_refinement_flags_occupancy
_atom_site_disorder_assembly
_atom_site_disorder_group
Cl2 Cl 0.41051(3) 1.35131(3) 0.99341(2) 0.03300(10) Uani 1 1 d . . . . .
Cl3 Cl 0.31071(3) 0.68581(3) 0.61457(2) 0.03027(9) Uani 1 1 d . . . . .
Cl4 Cl 0.57538(3) 0.89550(4) 0.38710(2) 0.03618(10) Uani 1 1 d . . . . .
Cl1 Cl 0.17444(3) -0.07876(3) 0.65457(3) 0.04606(13) Uani 1 1 d . . . . .
O1 O 0.57877(9) 0.84278(9) 0.73017(6) 0.0262(2) Uani 1 1 d . . . . .
O2 O 0.72141(9) 0.97854(10) 0.82172(7) 0.0336(2) Uani 1 1 d . . . . .
O4 O 0.94722(11) 0.81989(11) 0.98544(8) 0.0378(3) Uani 1 1 d . . . . .
H4OA H 0.979(2) 0.765(2) 0.9608(15) 0.057 Uiso 1 1 d . U . . .
H4OB H 0.939(2) 0.863(2) 0.9458(15) 0.057 Uiso 1 1 d . U . . .
N4 N 0.46228(10) 0.62416(11) 0.77273(7) 0.0203(2) Uani 1 1 d . . . . .
H4 H 0.5036(15) 0.6920(17) 0.7685(11) 0.024 Uiso 1 1 d . U . . .
N2 N 0.02868(10) 0.60627(10) 0.90896(7) 0.0200(2) Uani 1 1 d . . . . .
O3 O 0.93825(12) 0.97254(12) 0.88415(9) 0.0424(3) Uani 1 1 d . . . . .
H3OB H 0.963(2) 1.042(2) 0.9193(17) 0.064 Uiso 1 1 d . U . . .
H3OA H 0.868(2) 0.976(2) 0.8663(16) 0.064 Uiso 1 1 d . U . . .
N1 N 0.08235(10) 0.38897(10) 0.83175(7) 0.0200(2) Uani 1 1 d . . . . .
N3 N 0.40707(10) 0.83772(10) 0.84692(7) 0.0208(2) Uani 1 1 d . . . . .
H3 H 0.4623(16) 0.8356(15) 0.8131(11) 0.025 Uiso 1 1 d . U . . .
N5 N 0.53623(10) 0.82386(11) 0.55555(8) 0.0250(3) Uani 1 1 d . . . . .
H5 H 0.5213(16) 0.8298(16) 0.6064(13) 0.030 Uiso 1 1 d . U . . .
C5 C -0.05303(11) 0.49646(12) 0.90256(8) 0.0199(3) Uani 1 1 d . . . . .
C19 C 0.39893(11) 0.95690(12) 0.88351(8) 0.0195(3) Uani 1 1 d . . . . .
C8 C 0.32604(12) 0.73070(12) 0.84757(8) 0.0194(3) Uani 1 1 d . . . . .
C12 C -0.02912(11) 0.38449(12) 0.86344(8) 0.0201(3) Uani 1 1 d . . . . .
C20 C 0.44063(11) 1.04369(12) 0.83667(9) 0.0213(3) Uani 1 1 d . . . . .
H20 H 0.466382 1.019466 0.780980 0.026 Uiso 1 1 calc R U . . .
C25 C 0.50476(12) 0.51899(12) 0.72917(9) 0.0219(3) Uani 1 1 d . . . . .
H25 H 0.434618 0.451777 0.698918 0.026 Uiso 1 1 calc R U . . .
C11 C 0.16642(11) 0.49685(12) 0.83804(8) 0.0193(3) Uani 1 1 d . . . . .
C30 C 0.74490(12) 0.85682(12) 0.59778(9) 0.0224(3) Uani 1 1 d . . . . .
C6 C 0.13392(11) 0.60817(12) 0.87814(8) 0.0191(3) Uani 1 1 d . . . . .
C9 C 0.35823(11) 0.61649(12) 0.80771(8) 0.0191(3) Uani 1 1 d . . . . .
C28 C 0.67743(12) 0.92529(12) 0.74794(9) 0.0225(3) Uani 1 1 d . . . . .
C1 C -0.11686(12) 0.27372(12) 0.85712(9) 0.0220(3) Uani 1 1 d . . . . .
H1 H -0.101362 0.198392 0.830495 0.026 Uiso 1 1 calc R U . . .
C10 C 0.27751(12) 0.50369(12) 0.80677(8) 0.0208(3) Uani 1 1 d . . . . .
H10 H 0.299628 0.430628 0.784207 0.025 Uiso 1 1 calc R U . . .
C7 C 0.21731(12) 0.72156(12) 0.88141(8) 0.0203(3) Uani 1 1 d . . . . .
H7 H 0.197186 0.794380 0.908141 0.024 Uiso 1 1 calc R U . . .
C2 C -0.22546(12) 0.27538(13) 0.88987(9) 0.0234(3) Uani 1 1 d . . . . .
H2 H -0.284671 0.200548 0.885703 0.028 Uiso 1 1 calc R U . . .
C4 C -0.16548(12) 0.49451(13) 0.93532(9) 0.0224(3) Uani 1 1 d . . . . .
H4A H -0.182580 0.569097 0.961725 0.027 Uiso 1 1 calc R U . . .
C24 C 0.36058(12) 0.99290(12) 0.96515(9) 0.0221(3) Uani 1 1 d . . . . .
H24 H 0.332858 0.934353 0.997663 0.027 Uiso 1 1 calc R U . . .
C22 C 0.40543(12) 1.19825(12) 0.95144(9) 0.0233(3) Uani 1 1 d . . . . .
C21 C 0.44482(12) 1.16470(13) 0.87056(9) 0.0239(3) Uani 1 1 d . . . . .
H21 H 0.474254 1.223992 0.838907 0.029 Uiso 1 1 calc R U . . .
C3 C -0.25019(12) 0.38602(13) 0.92938(9) 0.0238(3) Uani 1 1 d . . . . .
H3A H -0.325405 0.385552 0.951888 0.029 Uiso 1 1 calc R U . . .
C31 C 0.85018(13) 0.82274(14) 0.58446(9) 0.0273(3) Uani 1 1 d . . . . .
H31 H 0.919315 0.868126 0.621347 0.033 Uiso 1 1 calc R U . . .
C35 C 0.64397(12) 0.79063(12) 0.54153(9) 0.0220(3) Uani 1 1 d . . . . .
C13 C 0.10716(11) 0.27528(12) 0.78745(9) 0.0221(3) Uani 1 1 d . . . . .
C36 C 0.43823(12) 0.78217(13) 0.49554(9) 0.0246(3) Uani 1 1 d . . . . .
C41 C 0.32556(13) 0.71852(13) 0.51451(9) 0.0259(3) Uani 1 1 d . . . . .
C34 C 0.65145(13) 0.69208(13) 0.47576(9) 0.0269(3) Uani 1 1 d . . . . .
H34 H 0.583151 0.647048 0.437929 0.032 Uiso 1 1 calc R U . . .
C23 C 0.36284(12) 1.11392(13) 0.99891(9) 0.0234(3) Uani 1 1 d . . . . .
H23 H 0.335426 1.138454 1.053988 0.028 Uiso 1 1 calc R U . . .
C38 C 0.34443(14) 0.76990(14) 0.35608(10) 0.0312(3) Uani 1 1 d . . . . .
H38 H 0.351556 0.787549 0.301323 0.037 Uiso 1 1 calc R U . . .
C14 C 0.14360(12) 0.20620(13) 0.83561(10) 0.0274(3) Uani 1 1 d . . . . .
H14 H 0.155047 0.233692 0.896329 0.033 Uiso 1 1 calc R U . . .
N6 N 0.02764(15) 0.51328(16) 0.66843(11) 0.0510(4) Uani 1 1 d . . . . .
C40 C 0.22556(13) 0.68095(14) 0.45733(11) 0.0317(3) Uani 1 1 d . . . . .
H40 H 0.150889 0.638239 0.472830 0.038 Uiso 1 1 calc R U . . .
C27 C 0.58904(13) 0.55714(13) 0.66294(10) 0.0285(3) Uani 1 1 d . . . . .
H27A H 0.546001 0.580590 0.619972 0.043 Uiso 1 1 calc R U . . .
H27B H 0.619947 0.488762 0.634805 0.043 Uiso 1 1 calc R U . . .
H27C H 0.655564 0.626668 0.691329 0.043 Uiso 1 1 calc R U . . .
C32 C 0.85746(14) 0.72457(15) 0.51903(10) 0.0318(3) Uani 1 1 d . . . . .
H32 H 0.930357 0.702757 0.511575 0.038 Uiso 1 1 calc R U . . .
C33 C 0.75717(14) 0.65868(14) 0.46466(10) 0.0309(3) Uani 1 1 d . . . . .
H33 H 0.760725 0.590774 0.419868 0.037 Uiso 1 1 calc R U . . .
C29 C 0.74067(13) 0.96229(13) 0.67123(9) 0.0255(3) Uani 1 1 d . . . . .
H29A H 0.699580 1.014941 0.649845 0.031 Uiso 1 1 calc R U . . .
H29B H 0.823382 1.011495 0.691185 0.031 Uiso 1 1 calc R U . . .
C18 C 0.09165(13) 0.23936(13) 0.69903(10) 0.0278(3) Uani 1 1 d . . . . .
H18 H 0.066495 0.288586 0.667331 0.033 Uiso 1 1 calc R U . . .
C39 C 0.23550(14) 0.70625(15) 0.37741(11) 0.0339(3) Uani 1 1 d . . . . .
H39 H 0.167811 0.680011 0.337368 0.041 Uiso 1 1 calc R U . . .
C37 C 0.44319(13) 0.80796(13) 0.41448(10) 0.0275(3) Uani 1 1 d . . . . .
C17 C 0.11349(14) 0.12989(14) 0.65724(11) 0.0332(3) Uani 1 1 d . . . . .
H17 H 0.104788 0.103601 0.596412 0.040 Uiso 1 1 calc R U . . .
C16 C 0.14808(12) 0.05998(13) 0.70570(11) 0.0321(3) Uani 1 1 d . . . . .
C15 C 0.16325(13) 0.09564(14) 0.79370(11) 0.0325(3) Uani 1 1 d . . . . .
H15 H 0.186798 0.045546 0.825410 0.039 Uiso 1 1 calc R U . . .
C26 C 0.56401(16) 0.47370(15) 0.79433(10) 0.0343(4) Uani 1 1 d . . . . .
H26A H 0.635379 0.537307 0.822364 0.051 Uiso 1 1 calc R U . . .
H26B H 0.586749 0.400353 0.765253 0.051 Uiso 1 1 calc R U . . .
H26C H 0.508226 0.454145 0.837506 0.051 Uiso 1 1 calc R U . . .
C43 C -0.00995(15) 0.59227(18) 0.70038(12) 0.0415(4) Uani 1 1 d . . . . .
C42 C -0.05889(19) 0.6916(2) 0.74261(13) 0.0530(5) Uani 1 1 d . . . . .
H42A H -0.115709 0.703355 0.702285 0.079 Uiso 1 1 calc R U . . .
H42B H 0.005948 0.766842 0.761517 0.079 Uiso 1 1 calc R U . . .
H42C H -0.099821 0.671401 0.792413 0.079 Uiso 1 1 calc R U . . .

loop_
_atom_site_aniso_label
_atom_site_aniso_U_11
_atom_site_aniso_U_22
_atom_site_aniso_U_33
_atom_site_aniso_U_23
_atom_site_aniso_U_13
_atom_site_aniso_U_12
Cl2 0.03283(19) 0.01722(17) 0.0440(2) -0.00095(14) 0.01069(15) 0.00558(14)
Cl3 0.02581(18) 0.03085(19) 0.03514(19) 0.01020(15) 0.00725(14) 0.00741(14)
Cl4 0.03140(19) 0.0462(2) 0.0350(2) 0.01826(17) 0.00719(15) 0.01012(16)
Cl1 0.02831(19) 0.02128(19) 0.0807(3) -0.00461(18) 0.01268(19) 0.00812(15)
O1 0.0259(5) 0.0216(5) 0.0262(5) 0.0029(4) 0.0068(4) 0.0005(4)
O2 0.0313(6) 0.0376(6) 0.0252(5) 0.0025(5) -0.0001(4) 0.0025(5)
O4 0.0450(7) 0.0281(6) 0.0436(7) 0.0073(5) 0.0081(5) 0.0166(5)
N4 0.0186(5) 0.0157(5) 0.0253(6) 0.0042(4) 0.0032(4) 0.0032(4)
N2 0.0176(5) 0.0200(6) 0.0225(6) 0.0051(4) 0.0007(4) 0.0052(4)
O3 0.0359(7) 0.0382(7) 0.0508(7) 0.0116(6) -0.0041(5) 0.0055(5)
N1 0.0176(5) 0.0174(5) 0.0237(6) 0.0030(4) 0.0022(4) 0.0042(4)
N3 0.0200(6) 0.0173(6) 0.0240(6) 0.0037(4) 0.0059(5) 0.0041(4)
N5 0.0210(6) 0.0305(6) 0.0223(6) 0.0027(5) 0.0031(5) 0.0081(5)
C5 0.0184(6) 0.0207(7) 0.0206(6) 0.0055(5) -0.0013(5) 0.0048(5)
C19 0.0150(6) 0.0178(6) 0.0237(7) 0.0032(5) -0.0008(5) 0.0025(5)
C8 0.0205(6) 0.0175(6) 0.0194(6) 0.0044(5) -0.0006(5) 0.0041(5)
C12 0.0176(6) 0.0220(7) 0.0207(6) 0.0054(5) 0.0003(5) 0.0054(5)
C20 0.0192(6) 0.0218(7) 0.0221(7) 0.0045(5) 0.0028(5) 0.0053(5)
C25 0.0213(6) 0.0184(6) 0.0246(7) 0.0019(5) 0.0041(5) 0.0058(5)
C11 0.0193(6) 0.0174(6) 0.0205(6) 0.0046(5) -0.0006(5) 0.0037(5)
C30 0.0222(7) 0.0224(7) 0.0228(7) 0.0084(5) 0.0050(5) 0.0038(5)
C6 0.0185(6) 0.0199(7) 0.0192(6) 0.0045(5) -0.0001(5) 0.0059(5)
C9 0.0183(6) 0.0195(6) 0.0188(6) 0.0041(5) -0.0003(5) 0.0047(5)
C28 0.0235(7) 0.0177(6) 0.0262(7) 0.0032(5) 0.0039(5) 0.0070(5)
C1 0.0204(6) 0.0200(7) 0.0238(7) 0.0039(5) -0.0008(5) 0.0038(5)
C10 0.0203(6) 0.0172(6) 0.0243(7) 0.0031(5) 0.0020(5) 0.0058(5)
C7 0.0206(6) 0.0169(6) 0.0234(7) 0.0039(5) 0.0014(5) 0.0061(5)
C2 0.0189(6) 0.0240(7) 0.0256(7) 0.0077(5) -0.0004(5) 0.0018(5)
C4 0.0195(6) 0.0242(7) 0.0240(7) 0.0050(5) 0.0009(5) 0.0079(5)
C24 0.0206(7) 0.0216(7) 0.0225(7) 0.0055(5) 0.0010(5) 0.0028(5)
C22 0.0193(6) 0.0162(6) 0.0306(7) -0.0007(5) 0.0017(5) 0.0037(5)
C21 0.0213(7) 0.0204(7) 0.0304(7) 0.0086(6) 0.0051(5) 0.0043(5)
C3 0.0167(6) 0.0290(7) 0.0262(7) 0.0084(6) 0.0021(5) 0.0058(5)
C31 0.0218(7) 0.0347(8) 0.0269(7) 0.0114(6) 0.0018(5) 0.0068(6)
C35 0.0217(7) 0.0227(7) 0.0232(7) 0.0078(5) 0.0047(5) 0.0066(5)
C13 0.0151(6) 0.0159(6) 0.0324(7) 0.0024(5) 0.0043(5) 0.0025(5)
C36 0.0229(7) 0.0233(7) 0.0279(7) 0.0024(6) 0.0018(5) 0.0101(6)
C41 0.0244(7) 0.0237(7) 0.0307(7) 0.0045(6) 0.0038(6) 0.0103(6)
C34 0.0281(7) 0.0270(7) 0.0240(7) 0.0040(6) 0.0021(6) 0.0070(6)
C23 0.0194(6) 0.0247(7) 0.0222(7) 0.0007(5) 0.0014(5) 0.0040(5)
C38 0.0363(8) 0.0302(8) 0.0301(8) 0.0035(6) -0.0018(6) 0.0178(7)
C14 0.0208(7) 0.0229(7) 0.0376(8) 0.0072(6) 0.0012(6) 0.0048(6)
N6 0.0463(9) 0.0499(10) 0.0490(9) 0.0112(8) -0.0095(7) 0.0013(8)
C40 0.0218(7) 0.0276(8) 0.0437(9) 0.0029(7) -0.0005(6) 0.0086(6)
C27 0.0283(7) 0.0243(7) 0.0343(8) 0.0070(6) 0.0117(6) 0.0093(6)
C32 0.0293(8) 0.0421(9) 0.0322(8) 0.0131(7) 0.0085(6) 0.0199(7)
C33 0.0383(8) 0.0309(8) 0.0269(7) 0.0053(6) 0.0082(6) 0.0165(7)
C29 0.0239(7) 0.0200(7) 0.0283(7) 0.0044(6) 0.0035(6) 0.0001(5)
C18 0.0260(7) 0.0225(7) 0.0324(8) 0.0036(6) 0.0053(6) 0.0051(6)
C39 0.0292(8) 0.0327(8) 0.0388(9) 0.0009(7) -0.0082(6) 0.0142(7)
C37 0.0262(7) 0.0278(7) 0.0301(7) 0.0055(6) 0.0039(6) 0.0115(6)
C17 0.0293(8) 0.0270(8) 0.0371(8) -0.0016(6) 0.0080(6) 0.0053(6)
C16 0.0178(7) 0.0177(7) 0.0553(10) -0.0004(7) 0.0089(6) 0.0034(5)
C15 0.0205(7) 0.0225(7) 0.0557(10) 0.0116(7) 0.0021(6) 0.0061(6)
C26 0.0481(9) 0.0324(8) 0.0300(8) 0.0070(6) 0.0070(7) 0.0246(7)
C43 0.0336(9) 0.0470(11) 0.0413(9) 0.0221(8) -0.0103(7) -0.0031(8)
C42 0.0531(11) 0.0615(13) 0.0536(12) 0.0297(10) -0.0049(9) 0.0180(10)

loop_
_atom_type_symbol
_atom_type_description
_atom_type_scat_dispersion_real
_atom_type_scat_dispersion_imag
_atom_type_scat_source
C C 0.0181 0.0091 'International Tables Vol C Tables 4.2.6.8 and 6.1.1.4'
H H 0.0000 0.0000 'International Tables Vol C Tables 4.2.6.8 and 6.1.1.4'
N N 0.0311 0.0180 'International Tables Vol C Tables 4.2.6.8 and 6.1.1.4'
O O 0.0492 0.0322 'International Tables Vol C Tables 4.2.6.8 and 6.1.1.4'
Cl Cl 0.3639 0.7018 'International Tables Vol C Tables 4.2.6.8 and 6.1.1.4'

loop_
_geom_angle_atom_site_label_1
_geom_angle_atom_site_label_2
_geom_angle_atom_site_label_3
_geom_angle
_geom_angle_site_symmetry_1
_geom_angle_site_symmetry_3
_geom_angle_publ_flag
H4OA O4 H4OB 107(2) . . ?
C9 N4 C25 125.00(12) . . ?
C9 N4 H4 119.0(12) . . ?
C25 N4 H4 115.4(12) . . ?
C6 N2 C5 119.02(11) . . ?
H3OB O3 H3OA 101(2) . . ?
C11 N1 C12 121.65(11) . . ?
C11 N1 C13 119.48(11) . . ?
C12 N1 C13 118.81(11) . . ?
C8 N3 C19 127.43(12) . . ?
C8 N3 H3 118.0(12) . . ?
C19 N3 H3 113.4(11) . . ?
C36 N5 C35 123.51(12) . . ?
C36 N5 H5 116.2(13) . . ?
C35 N5 H5 110.1(13) . . ?
N2 C5 C4 118.99(12) . . ?
N2 C5 C12 122.11(12) . . ?
C4 C5 C12 118.90(12) . . ?
C20 C19 C24 119.48(12) . . ?
C20 C19 N3 116.62(12) . . ?
C24 C19 N3 123.72(12) . . ?
N3 C8 C7 124.53(12) . . ?
N3 C8 C9 117.04(11) . . ?
C7 C8 C9 118.42(12) . . ?
N1 C12 C1 122.22(12) . . ?
N1 C12 C5 117.74(12) . . ?
C1 C12 C5 120.04(12) . . ?
C21 C20 C19 120.55(13) . . ?
C21 C20 H20 119.7 . . ?
C19 C20 H20 119.7 . . ?
N4 C25 C26 110.14(11) . . ?
N4 C25 C27 108.67(11) . . ?
C26 C25 C27 112.02(12) . . ?
N4 C25 H25 108.6 . . ?
C26 C25 H25 108.6 . . ?
C27 C25 H25 108.6 . . ?
N1 C11 C10 122.73(12) . . ?
N1 C11 C6 117.12(11) . . ?
C10 C11 C6 120.14(12) . . ?
C31 C30 C35 118.39(13) . . ?
C31 C30 C29 120.06(13) . . ?
C35 C30 C29 121.54(12) . . ?
N2 C6 C7 119.40(12) . . ?
N2 C6 C11 122.35(12) . . ?
C7 C6 C11 118.22(12) . . ?
N4 C9 C10 121.83(12) . . ?
N4 C9 C8 118.97(12) . . ?
C10 C9 C8 119.19(12) . . ?
O2 C28 O1 124.37(13) . . ?
O2 C28 C29 119.56(12) . . ?
O1 C28 C29 116.02(12) . . ?
C2 C1 C12 119.43(13) . . ?
C2 C1 H1 120.3 . . ?
C12 C1 H1 120.3 . . ?
C11 C10 C9 121.23(12) . . ?
C11 C10 H10 119.4 . . ?
C9 C10 H10 119.4 . . ?
C8 C7 C6 122.68(12) . . ?
C8 C7 H7 118.7 . . ?
C6 C7 H7 118.7 . . ?
C1 C2 C3 121.13(13) . . ?
C1 C2 H2 119.4 . . ?
C3 C2 H2 119.4 . . ?
C3 C4 C5 120.65(13) . . ?
C3 C4 H4A 119.7 . . ?
C5 C4 H4A 119.7 . . ?
C23 C24 C19 120.19(13) . . ?
C23 C24 H24 119.9 . . ?
C19 C24 H24 119.9 . . ?
C23 C22 C21 121.61(13) . . ?
C23 C22 Cl2 119.80(11) . . ?
C21 C22 Cl2 118.59(11) . . ?
C20 C21 C22 119.00(13) . . ?
C20 C21 H21 120.5 . . ?
C22 C21 H21 120.5 . . ?
C4 C3 C2 119.85(12) . . ?
C4 C3 H3A 120.1 . . ?
C2 C3 H3A 120.1 . . ?
C32 C31 C30 122.06(14) . . ?
C32 C31 H31 119.0 . . ?
C30 C31 H31 119.0 . . ?
C34 C35 C30 119.47(13) . . ?
C34 C35 N5 121.90(13) . . ?
C30 C35 N5 118.60(12) . . ?
C14 C13 C18 122.23(13) . . ?
C14 C13 N1 118.71(13) . . ?
C18 C13 N1 119.05(13) . . ?
N5 C36 C37 122.47(13) . . ?
N5 C36 C41 121.95(13) . . ?
C37 C36 C41 115.44(13) . . ?
C40 C41 C36 123.04(14) . . ?
C40 C41 Cl3 118.49(12) . . ?
C36 C41 Cl3 118.47(11) . . ?
C33 C34 C35 121.01(14) . . ?
C33 C34 H34 119.5 . . ?
C35 C34 H34 119.5 . . ?
C22 C23 C24 119.16(13) . . ?
C22 C23 H23 120.4 . . ?
C24 C23 H23 120.4 . . ?
C39 C38 C37 120.11(15) . . ?
C39 C38 H38 119.9 . . ?
C37 C38 H38 119.9 . . ?
C13 C14 C15 118.82(14) . . ?
C13 C14 H14 120.6 . . ?
C15 C14 H14 120.6 . . ?
C39 C40 C41 119.37(14) . . ?
C39 C40 H40 120.3 . . ?
C41 C40 H40 120.3 . . ?
C25 C27 H27A 109.5 . . ?
C25 C27 H27B 109.5 . . ?
H27A C27 H27B 109.5 . . ?
C25 C27 H27C 109.5 . . ?
H27A C27 H27C 109.5 . . ?
H27B C27 H27C 109.5 . . ?
C33 C32 C31 119.20(13) . . ?
C33 C32 H32 120.4 . . ?
C31 C32 H32 120.4 . . ?
C32 C33 C34 119.86(14) . . ?
C32 C33 H33 120.1 . . ?
C34 C33 H33 120.1 . . ?
C30 C29 C28 114.59(11) . . ?
C30 C29 H29A 108.6 . . ?
C28 C29 H29A 108.6 . . ?
C30 C29 H29B 108.6 . . ?
C28 C29 H29B 108.6 . . ?
H29A C29 H29B 107.6 . . ?
C13 C18 C17 118.80(14) . . ?
C13 C18 H18 120.6 . . ?
C17 C18 H18 120.6 . . ?
C38 C39 C40 119.71(14) . . ?
C38 C39 H39 120.1 . . ?
C40 C39 H39 120.1 . . ?
C38 C37 C36 122.29(14) . . ?
C38 C37 Cl4 118.25(12) . . ?
C36 C37 Cl4 119.41(11) . . ?
C16 C17 C18 118.84(15) . . ?
C16 C17 H17 120.6 . . ?
C18 C17 H17 120.6 . . ?
C15 C16 C17 122.33(14) . . ?
C15 C16 Cl1 118.06(13) . . ?
C17 C16 Cl1 119.61(13) . . ?
C16 C15 C14 118.97(15) . . ?
C16 C15 H15 120.5 . . ?
C14 C15 H15 120.5 . . ?
C25 C26 H26A 109.5 . . ?
C25 C26 H26B 109.5 . . ?
H26A C26 H26B 109.5 . . ?
C25 C26 H26C 109.5 . . ?
H26A C26 H26C 109.5 . . ?
H26B C26 H26C 109.5 . . ?
N6 C43 C42 178.7(2) . . ?
C43 C42 H42A 109.5 . . ?
C43 C42 H42B 109.5 . . ?
H42A C42 H42B 109.5 . . ?
C43 C42 H42C 109.5 . . ?
H42A C42 H42C 109.5 . . ?
H42B C42 H42C 109.5 . . ?

loop_
_geom_bond_atom_site_label_1
_geom_bond_atom_site_label_2
_geom_bond_distance
_geom_bond_site_symmetry_2
_geom_bond_publ_flag
Cl2 C22 1.7466(14) . ?
Cl3 C41 1.7389(15) . ?
Cl4 C37 1.7348(15) . ?
Cl1 C16 1.7471(15) . ?
O1 C28 1.2721(17) . ?
O2 C28 1.2386(18) . ?
O4 H4OA 0.85(3) . ?
O4 H4OB 0.92(3) . ?
N4 C9 1.3310(18) . ?
N4 C25 1.4749(17) . ?
N4 H4 0.832(19) . ?
N2 C6 1.3229(17) . ?
N2 C5 1.3653(17) . ?
O3 H3OB 0.85(3) . ?
O3 H3OA 0.88(3) . ?
N1 C11 1.3616(17) . ?
N1 C12 1.3916(17) . ?
N1 C13 1.4580(17) . ?
N3 C8 1.3590(17) . ?
N3 C19 1.4107(17) . ?
N3 H3 0.848(18) . ?
N5 C36 1.3933(19) . ?
N5 C35 1.4138(18) . ?
N5 H5 0.83(2) . ?
C5 C4 1.4127(19) . ?
C5 C12 1.4149(19) . ?
C19 C20 1.3935(19) . ?
C19 C24 1.3963(19) . ?
C8 C7 1.3709(19) . ?
C8 C9 1.4857(18) . ?
C12 C1 1.4064(19) . ?
C20 C21 1.382(2) . ?
C20 H20 0.9500 . ?
C25 C26 1.516(2) . ?
C25 C27 1.5190(19) . ?
C25 H25 1.0000 . ?
C11 C10 1.3819(19) . ?
C11 C6 1.4592(18) . ?
C30 C31 1.390(2) . ?
C30 C35 1.406(2) . ?
C30 C29 1.5075(19) . ?
C6 C7 1.4138(19) . ?
C9 C10 1.4028(19) . ?
C28 C29 1.5327(19) . ?
C1 C2 1.378(2) . ?
C1 H1 0.9500 . ?
C10 H10 0.9500 . ?
C7 H7 0.9500 . ?
C2 C3 1.407(2) . ?
C2 H2 0.9500 . ?
C4 C3 1.371(2) . ?
C4 H4A 0.9500 . ?
C24 C23 1.387(2) . ?
C24 H24 0.9500 . ?
C22 C23 1.381(2) . ?
C22 C21 1.386(2) . ?
C21 H21 0.9500 . ?
C3 H3A 0.9500 . ?
C31 C32 1.386(2) . ?
C31 H31 0.9500 . ?
C35 C34 1.393(2) . ?
C13 C14 1.380(2) . ?
C13 C18 1.381(2) . ?
C36 C37 1.404(2) . ?
C36 C41 1.404(2) . ?
C41 C40 1.386(2) . ?
C34 C33 1.388(2) . ?
C34 H34 0.9500 . ?
C23 H23 0.9500 . ?
C38 C39 1.383(2) . ?
C38 C37 1.386(2) . ?
C38 H38 0.9500 . ?
C14 C15 1.390(2) . ?
C14 H14 0.9500 . ?
N6 C43 1.143(3) . ?
C40 C39 1.384(2) . ?
C40 H40 0.9500 . ?
C27 H27A 0.9800 . ?
C27 H27B 0.9800 . ?
C27 H27C 0.9800 . ?
C32 C33 1.385(2) . ?
C32 H32 0.9500 . ?
C33 H33 0.9500 . ?
C29 H29A 0.9900 . ?
C29 H29B 0.9900 . ?
C18 C17 1.390(2) . ?
C18 H18 0.9500 . ?
C39 H39 0.9500 . ?
C17 C16 1.381(2) . ?
C17 H17 0.9500 . ?
C16 C15 1.374(2) . ?
C15 H15 0.9500 . ?
C26 H26A 0.9800 . ?
C26 H26B 0.9800 . ?
C26 H26C 0.9800 . ?
C43 C42 1.458(3) . ?
C42 H42A 0.9800 . ?
C42 H42B 0.9800 . ?
C42 H42C 0.9800 . ?

loop_
_geom_hbond_atom_site_label_D
_geom_hbond_atom_site_label_H
_geom_hbond_atom_site_label_A
_geom_hbond_distance_DH
_geom_hbond_distance_HA
_geom_hbond_distance_DA
_geom_hbond_angle_DHA
_geom_hbond_site_symmetry_A
N3 H3 O1 0.848(18) 1.909(19) 2.7532(15) 173.1(16) .
N4 H4 O1 0.832(19) 1.993(19) 2.8068(15) 165.5(16) .
N5 H5 O1 0.83(2) 2.05(2) 2.7940(16) 148.7(17) .
O4 H4OA N2 0.85(3) 2.08(3) 2.9157(16) 168(2) 1_655
O4 H4OB O3 0.92(3) 1.79(3) 2.7060(18) 169(2) .
O3 H3OB O4 0.85(3) 2.00(3) 2.8192(18) 163(2) 2_777
O3 H3OA O2 0.88(3) 1.86(3) 2.7353(17) 177(2) .

loop_
_geom_torsion_atom_site_label_1
_geom_torsion_atom_site_label_2
_geom_torsion_atom_site_label_3
_geom_torsion_atom_site_label_4
_geom_torsion
_geom_torsion_site_symmetry_1
_geom_torsion_site_symmetry_2
_geom_torsion_site_symmetry_3
_geom_torsion_site_symmetry_4
_geom_torsion_publ_flag
C6 N2 C5 C4 -179.87(12) . . . . ?
C6 N2 C5 C12 -0.47(19) . . . . ?
C8 N3 C19 C20 -140.83(13) . . . . ?
C8 N3 C19 C24 44.1(2) . . . . ?
C19 N3 C8 C7 3.5(2) . . . . ?
C19 N3 C8 C9 -177.26(12) . . . . ?
C11 N1 C12 C1 179.81(12) . . . . ?
C13 N1 C12 C1 2.53(19) . . . . ?
C11 N1 C12 C5 0.21(18) . . . . ?
C13 N1 C12 C5 -177.07(11) . . . . ?
N2 C5 C12 N1 0.64(19) . . . . ?
C4 C5 C12 N1 -179.96(11) . . . . ?
N2 C5 C12 C1 -178.97(12) . . . . ?
C4 C5 C12 C1 0.43(19) . . . . ?
C24 C19 C20 C21 0.35(19) . . . . ?
N3 C19 C20 C21 -174.90(12) . . . . ?
C9 N4 C25 C26 -84.66(16) . . . . ?
C9 N4 C25 C27 152.29(13) . . . . ?
C12 N1 C11 C10 -179.73(12) . . . . ?
C13 N1 C11 C10 -2.47(19) . . . . ?
C12 N1 C11 C6 -1.10(18) . . . . ?
C13 N1 C11 C6 176.15(11) . . . . ?
C5 N2 C6 C7 177.50(11) . . . . ?
C5 N2 C6 C11 -0.51(18) . . . . ?
N1 C11 C6 N2 1.30(19) . . . . ?
C10 C11 C6 N2 179.95(12) . . . . ?
N1 C11 C6 C7 -176.74(11) . . . . ?
C10 C11 C6 C7 1.92(18) . . . . ?
C25 N4 C9 C10 0.6(2) . . . . ?
C25 N4 C9 C8 -178.43(11) . . . . ?
N3 C8 C9 N4 -0.97(18) . . . . ?
C7 C8 C9 N4 178.33(12) . . . . ?
N3 C8 C9 C10 -179.98(12) . . . . ?
C7 C8 C9 C10 -0.68(18) . . . . ?
N1 C12 C1 C2 179.92(12) . . . . ?
C5 C12 C1 C2 -0.49(19) . . . . ?
N1 C11 C10 C9 174.48(12) . . . . ?
C6 C11 C10 C9 -4.1(2) . . . . ?
N4 C9 C10 C11 -175.51(12) . . . . ?
C8 C9 C10 C11 3.47(19) . . . . ?
N3 C8 C7 C6 177.80(12) . . . . ?
C9 C8 C7 C6 -1.45(19) . . . . ?
N2 C6 C7 C8 -177.22(12) . . . . ?
C11 C6 C7 C8 0.87(19) . . . . ?
C12 C1 C2 C3 0.1(2) . . . . ?
N2 C5 C4 C3 179.42(12) . . . . ?
C12 C5 C4 C3 0.00(19) . . . . ?
C20 C19 C24 C23 0.67(19) . . . . ?
N3 C19 C24 C23 175.56(12) . . . . ?
C19 C20 C21 C22 -0.8(2) . . . . ?
C23 C22 C21 C20 0.3(2) . . . . ?
Cl2 C22 C21 C20 -179.71(10) . . . . ?
C5 C4 C3 C2 -0.4(2) . . . . ?
C1 C2 C3 C4 0.3(2) . . . . ?
C35 C30 C31 C32 -1.4(2) . . . . ?
C29 C30 C31 C32 178.43(13) . . . . ?
C31 C30 C35 C34 1.3(2) . . . . ?
C29 C30 C35 C34 -178.52(13) . . . . ?
C31 C30 C35 N5 179.12(13) . . . . ?
C29 C30 C35 N5 -0.7(2) . . . . ?
C36 N5 C35 C34 -15.5(2) . . . . ?
C36 N5 C35 C30 166.81(13) . . . . ?
C11 N1 C13 C14 99.37(15) . . . . ?
C12 N1 C13 C14 -83.29(15) . . . . ?
C11 N1 C13 C18 -81.66(16) . . . . ?
C12 N1 C13 C18 95.68(15) . . . . ?
C35 N5 C36 C37 -62.1(2) . . . . ?
C35 N5 C36 C41 122.38(15) . . . . ?
N5 C36 C41 C40 177.00(13) . . . . ?
C37 C36 C41 C40 1.2(2) . . . . ?
N5 C36 C41 Cl3 -2.76(19) . . . . ?
C37 C36 C41 Cl3 -178.58(10) . . . . ?
C30 C35 C34 C33 -0.3(2) . . . . ?
N5 C35 C34 C33 -178.05(13) . . . . ?
C21 C22 C23 C24 0.7(2) . . . . ?
Cl2 C22 C23 C24 -179.28(10) . . . . ?
C19 C24 C23 C22 -1.2(2) . . . . ?
C18 C13 C14 C15 -1.2(2) . . . . ?
N1 C13 C14 C15 177.75(12) . . . . ?
C36 C41 C40 C39 0.2(2) . . . . ?
Cl3 C41 C40 C39 179.92(11) . . . . ?
C30 C31 C32 C33 0.5(2) . . . . ?
C31 C32 C33 C34 0.5(2) . . . . ?
C35 C34 C33 C32 -0.6(2) . . . . ?
C31 C30 C29 C28 -104.09(15) . . . . ?
C35 C30 C29 C28 75.77(17) . . . . ?
O2 C28 C29 C30 137.23(14) . . . . ?
O1 C28 C29 C30 -45.27(17) . . . . ?
C14 C13 C18 C17 0.0(2) . . . . ?
N1 C13 C18 C17 -178.92(12) . . . . ?
C37 C38 C39 C40 0.1(2) . . . . ?
C41 C40 C39 C38 -0.8(2) . . . . ?
C39 C38 C37 C36 1.3(2) . . . . ?
C39 C38 C37 Cl4 -176.10(12) . . . . ?
N5 C36 C37 C38 -177.72(13) . . . . ?
C41 C36 C37 C38 -1.9(2) . . . . ?
N5 C36 C37 Cl4 -0.31(19) . . . . ?
C41 C36 C37 Cl4 175.49(10) . . . . ?
C13 C18 C17 C16 1.0(2) . . . . ?
C18 C17 C16 C15 -0.9(2) . . . . ?
C18 C17 C16 Cl1 179.31(11) . . . . ?
C17 C16 C15 C14 -0.3(2) . . . . ?
Cl1 C16 C15 C14 179.52(11) . . . . ?
C13 C14 C15 C16 1.3(2) . . . . ?
